data_7227980
loop_
_publ_author_name
'Shen, Feng-Fang'
'Zhao, Jiang-Lin'
'Chen, Kai'
'Hua, Zi-Yi'
'Chen, Mindong'
'Zhang, Yun-Qian'
'Zhu, Qian-Jiang'
'Tao, Zhu'

_publ_section_title
;
 Supramolecular coordination assemblies of a Symmetrical
 Octamethyl-Substituted Cucurbituril with alkali metal ions based on the
 outer-surface interactions of cucurbit[n]urils
;
_journal_name_full CrystEngComm
_journal_paper_doi 10.1039/C7CE00233E
_journal_year 2017
_chemical_formula_moiety 'C44 H52 N24 O12, Cd2 Cl7, 3(H3 O), 10(H2 O)'
_chemical_formula_sum 'C44 H81 Cd2 Cl7 N24 O25'
_chemical_formula_weight 1819.28
_chemical_name_systematic
;
 ?
;
_space_group_IT_number 13
_symmetry_cell_setting monoclinic
_symmetry_space_group_name_Hall '-P 2yac'
_symmetry_space_group_name_H-M 'P 1 2/n 1'
_atom_sites_solution_hydrogens geom
_atom_sites_solution_primary direct
_atom_sites_solution_secondary difmap
_audit_creation_method SHELXL-97
_audit_update_record
;
2016-11-28 deposited with the CCDC.
2017-04-03 downloaded from the CCDC.
;
_cell_angle_alpha 90.00
_cell_angle_beta 96.410(2)
_cell_angle_gamma 90.00
_cell_formula_units_Z 2
_cell_length_a 12.3158(7)
_cell_length_b 16.9613(9)
_cell_length_c 16.6577(8)
_cell_measurement_temperature 223(2)
_cell_volume 3457.9(3)
_computing_cell_refinement 'SAINT (Bruker, 2005)'
_computing_data_collection 'APEX2 (Bruker, 2005)'
_computing_data_reduction SAINT
_computing_molecular_graphics 'Ortep-3 for Windows (Farrugia, 1997)'
_computing_publication_material 'WinGX (Farrugia, 1999)'
_computing_structure_refinement 'SHELXL97 (Sheldrick, 2008)'
_computing_structure_solution 'SHELXS97 (Sheldrick, 2008)'
_diffrn_ambient_temperature 223(2)
_diffrn_measured_fraction_theta_full 0.998
_diffrn_measured_fraction_theta_max 0.998
_diffrn_measurement_device_type 'Bruker Smart Apex2 CCD Detector'
_diffrn_measurement_method '\f and \w scan'
_diffrn_radiation_monochromator graphite
_diffrn_radiation_source 'fine-focus sealed tube'
_diffrn_radiation_type MoK\a
_diffrn_radiation_wavelength 0.71073
_diffrn_reflns_av_R_equivalents 0.0730
_diffrn_reflns_av_sigmaI/netI 0.0775
_diffrn_reflns_limit_h_max 12
_diffrn_reflns_limit_h_min -16
_diffrn_reflns_limit_k_max 21
_diffrn_reflns_limit_k_min -22
_diffrn_reflns_limit_l_max 21
_diffrn_reflns_limit_l_min -21
_diffrn_reflns_number 30888
_diffrn_reflns_theta_full 27.57
_diffrn_reflns_theta_max 27.57
_diffrn_reflns_theta_min 2.18
_exptl_absorpt_coefficient_mu 0.980
_exptl_absorpt_correction_T_max 0.8281
_exptl_absorpt_correction_T_min 0.7778
_exptl_absorpt_correction_type multi-scan
_exptl_absorpt_process_details 'SADABS (Bruker, 2008)'
_exptl_crystal_colour colorless
_exptl_crystal_density_diffrn 1.747
_exptl_crystal_density_method 'not measured'
_exptl_crystal_description prism
_exptl_crystal_F_000 1856
_exptl_crystal_size_max 0.27
_exptl_crystal_size_mid 0.23
_exptl_crystal_size_min 0.20
_platon_squeeze_details
;
;
_refine_diff_density_max 3.076
_refine_diff_density_min -1.345
_refine_diff_density_rms 0.164
_refine_ls_extinction_method none
_refine_ls_goodness_of_fit_ref 1.036
_refine_ls_hydrogen_treatment constr
_refine_ls_matrix_type full
_refine_ls_number_parameters 402
_refine_ls_number_reflns 7980
_refine_ls_number_restraints 30
_refine_ls_restrained_S_all 1.035
_refine_ls_R_factor_all 0.0987
_refine_ls_R_factor_gt 0.0691
_refine_ls_shift/su_max 0.001
_refine_ls_shift/su_mean 0.000
_refine_ls_structure_factor_coef Fsqd
_refine_ls_weighting_details 'calc w=1/[\s^2^(Fo^2^)+(0.0926P)^2^+9.8750P] where P=(Fo^2^+2Fc^2^)/3'
_refine_ls_weighting_scheme calc
_refine_ls_wR_factor_gt 0.1647
_refine_ls_wR_factor_ref 0.1763
_reflns_number_gt 5870
_reflns_number_total 7980
_reflns_threshold_expression >2sigma(I)
_cod_data_source_file c7ce00233e1.cif
_cod_data_source_block complex1
_cod_original_sg_symbol_H-M 'P 2/n'
_cod_database_code 7227980

loop_
_symmetry_equiv_pos_as_xyz
'x, y, z'
'-x+1/2, y, -z+1/2'
'-x, -y, -z'
'x-1/2, -y, z-1/2'

loop_
_atom_site_label
_atom_site_type_symbol
_atom_site_fract_x
_atom_site_fract_y
_atom_site_fract_z
_atom_site_U_iso_or_equiv
_atom_site_adp_type
_atom_site_occupancy
_atom_site_symmetry_multiplicity
_atom_site_calc_flag
_atom_site_refinement_flags
Cd1 Cd 0.94553(3) 0.32061(2) 1.22325(2) 0.01686(13) Uani 1 1 d .
Cl1 Cl 1.02352(11) 0.18977(7) 1.23638(7) 0.0151(3) Uani 1 1 d .
Cl2 Cl 0.91454(14) 0.36338(9) 1.08251(9) 0.0282(4) Uani 1 1 d .
Cl3 Cl 1.01716(15) 0.41577(10) 1.32254(11) 0.0406(5) Uani 1 1 d .
Cl4 Cl 0.7500 0.29665(15) 1.2500 0.0550(9) Uani 1 2 d S
C1 C 1.3929(4) 0.3222(3) 0.9885(3) 0.0111(10) Uani 1 1 d .
C2 C 1.2226(4) 0.3861(3) 0.9926(3) 0.0117(10) Uani 1 1 d .
C3 C 1.2263(4) 0.3065(3) 1.0438(3) 0.0118(10) Uani 1 1 d .
C4 C 1.0861(4) 0.2975(3) 0.9357(3) 0.0107(10) Uani 1 1 d .
C5 C 1.3765(4) 0.2016(3) 1.0661(3) 0.0097(10) Uani 1 1 d .
H5A H 1.3612 0.2009 1.1226 0.012 Uiso 1 1 calc R
H5B H 1.4561 0.2031 1.0660 0.012 Uiso 1 1 calc R
C6 C 1.0896(4) 0.1913(3) 1.0367(3) 0.0086(10) Uani 1 1 d .
H6A H 1.0994 0.1948 1.0958 0.010 Uiso 1 1 calc R
H6B H 1.0109 0.1899 1.0194 0.010 Uiso 1 1 calc R
C7 C 1.3895(4) 0.0944(3) 0.9708(3) 0.0094(10) Uani 1 1 d .
C8 C 1.2413(4) 0.0844(3) 1.0481(3) 0.0087(10) Uani 1 1 d .
C9 C 1.2499(4) 0.0055(3) 0.9985(3) 0.0106(10) Uani 1 1 d .
C10 C 1.0838(4) 0.0707(3) 0.9556(3) 0.0101(10) Uani 1 1 d U
C11 C 1.3962(4) -0.0343(3) 0.9043(3) 0.0111(10) Uani 1 1 d .
H11A H 1.4733 -0.0195 0.9061 0.013 Uiso 1 1 calc R
H11B H 1.3930 -0.0862 0.9296 0.013 Uiso 1 1 calc R
C12 C 1.1079(4) -0.0544(3) 0.8880(3) 0.0134(11) Uani 1 1 d .
H12A H 1.1279 -0.1065 0.9104 0.016 Uiso 1 1 calc R
H12B H 1.0281 -0.0523 0.8778 0.016 Uiso 1 1 calc R
C13 C 1.0926(4) -0.0222(3) 0.7428(3) 0.0092(10) Uani 1 1 d U
C14 C 1.2524(4) -0.0857(3) 0.7964(3) 0.0089(10) Uani 1 1 d .
H14 H 1.2567 -0.1398 0.8188 0.011 Uiso 1 1 calc R
C15 C 1.2426(4) 0.4806(3) 0.7955(3) 0.0084(10) Uani 1 1 d .
H15 H 1.2359 0.5347 0.8167 0.010 Uiso 1 1 calc R
C16 C 1.4045(4) 0.4169(3) 0.7793(3) 0.0071(9) Uani 1 1 d U
C17 C 1.0863(4) 0.4243(3) 0.8682(3) 0.0098(10) Uani 1 1 d .
H17A H 1.0109 0.4077 0.8518 0.012 Uiso 1 1 calc R
H17B H 1.0835 0.4750 0.8961 0.012 Uiso 1 1 calc R
C18 C 1.3741(4) 0.4492(3) 0.9191(3) 0.0110(10) Uani 1 1 d .
H18A H 1.4541 0.4473 0.9269 0.013 Uiso 1 1 calc R
H18B H 1.3515 0.5009 0.9375 0.013 Uiso 1 1 calc R
C19 C 1.1943(5) 0.4603(3) 1.0377(3) 0.0209(12) Uani 1 1 d .
H19A H 1.1207 0.4558 1.0528 0.031 Uiso 1 1 calc R
H19B H 1.1987 0.5059 1.0031 0.031 Uiso 1 1 calc R
H19C H 1.2455 0.4664 1.0860 0.031 Uiso 1 1 calc R
C20 C 1.2190(5) 0.3189(4) 1.1339(3) 0.0189(12) Uani 1 1 d .
H20A H 1.1485 0.3414 1.1414 0.028 Uiso 1 1 calc R
H20B H 1.2766 0.3545 1.1557 0.028 Uiso 1 1 calc R
H20C H 1.2274 0.2686 1.1616 0.028 Uiso 1 1 calc R
C21 C 1.2434(4) 0.0721(3) 1.1400(3) 0.0138(11) Uani 1 1 d .
H21A H 1.1796 0.0421 1.1509 0.021 Uiso 1 1 calc R
H21B H 1.2428 0.1229 1.1666 0.021 Uiso 1 1 calc R
H21C H 1.3090 0.0435 1.1602 0.021 Uiso 1 1 calc R
C22 C 1.2675(4) -0.0697(3) 1.0470(3) 0.0139(11) Uani 1 1 d .
H22A H 1.3377 -0.0675 1.0797 0.021 Uiso 1 1 calc R
H22B H 1.2660 -0.1144 1.0107 0.021 Uiso 1 1 calc R
H22C H 1.2099 -0.0753 1.0819 0.021 Uiso 1 1 calc R
N1 N 1.3318(3) 0.3890(3) 0.9683(2) 0.0107(9) Uani 1 1 d .
N2 N 1.3313(3) 0.2726(2) 1.0290(2) 0.0093(8) Uani 1 1 d .
N3 N 1.1381(3) 0.3667(2) 0.9243(2) 0.0099(9) Uani 1 1 d .
N4 N 1.1353(3) 0.2615(2) 1.0037(3) 0.0097(8) Uani 1 1 d .
N5 N 1.3364(3) 0.1293(2) 1.0283(2) 0.0091(8) Uani 1 1 d .
N6 N 1.3416(3) 0.0225(2) 0.9515(2) 0.0078(8) Uani 1 1 d .
N7 N 1.1379(3) 0.1186(2) 1.0126(2) 0.0101(9) Uani 1 1 d .
N8 N 1.1443(3) 0.0050(2) 0.9475(2) 0.0094(9) Uani 1 1 d .
N9 N 1.3510(3) -0.0405(2) 0.8211(2) 0.0085(8) Uani 1 1 d U
N10 N 1.1528(3) -0.0458(2) 0.8125(2) 0.0102(9) Uani 1 1 d .
N11 N 1.1411(3) 0.4355(2) 0.7964(2) 0.0103(9) Uani 1 1 d .
N12 N 1.3373(3) 0.4409(2) 0.8334(2) 0.0102(9) Uani 1 1 d .
O1 O 1.4866(3) 0.3114(2) 0.9746(2) 0.0136(8) Uani 1 1 d .
O2 O 1.4700(3) 0.1204(2) 0.9432(2) 0.0112(7) Uani 1 1 d .
O3 O 1.0037(3) 0.0104(2) 0.7375(2) 0.0146(8) Uani 1 1 d .
O4 O 0.9935(3) 0.0835(2) 0.9197(2) 0.0101(7) Uani 1 1 d U
O5 O 1.0071(3) 0.2719(2) 0.8923(2) 0.0111(7) Uani 1 1 d .
O6 O 1.4916(3) 0.3821(2) 0.7953(2) 0.0134(8) Uani 1 1 d .

loop_
_atom_site_aniso_label
_atom_site_aniso_U_11
_atom_site_aniso_U_22
_atom_site_aniso_U_33
_atom_site_aniso_U_23
_atom_site_aniso_U_13
_atom_site_aniso_U_12
Cd1 0.0184(2) 0.0154(2) 0.0170(2) -0.00014(16) 0.00273(15) 0.00349(17)
Cl1 0.0224(7) 0.0131(6) 0.0095(6) -0.0017(5) 0.0004(5) 0.0039(5)
Cl2 0.0385(9) 0.0235(7) 0.0218(7) 0.0041(6) 0.0003(7) 0.0078(7)
Cl3 0.0389(10) 0.0290(9) 0.0490(11) -0.0197(8) -0.0173(8) 0.0191(7)
Cl4 0.0230(12) 0.0282(13) 0.120(3) 0.000 0.0342(15) 0.000
C1 0.012(2) 0.013(2) 0.007(2) -0.0026(19) -0.0029(19) -0.004(2)
C2 0.011(3) 0.014(2) 0.011(2) 0.006(2) 0.000(2) -0.001(2)
C3 0.013(3) 0.014(3) 0.009(2) 0.0015(19) 0.002(2) 0.000(2)
C4 0.013(3) 0.011(2) 0.009(2) 0.0028(19) 0.008(2) 0.006(2)
C5 0.004(2) 0.014(2) 0.011(2) 0.0014(19) 0.0006(19) -0.0010(19)
C6 0.006(2) 0.012(2) 0.008(2) -0.0006(18) 0.0013(19) 0.0012(19)
C7 0.008(2) 0.013(2) 0.007(2) 0.0059(19) -0.0006(19) 0.0005(19)
C8 0.006(2) 0.016(2) 0.004(2) 0.0010(19) 0.0004(19) 0.0000(19)
C9 0.007(2) 0.014(2) 0.011(2) 0.0014(19) 0.001(2) -0.0001(19)
C10 0.0104(13) 0.0108(13) 0.0093(13) 0.0002(9) 0.0017(9) 0.0000(9)
C11 0.004(2) 0.020(3) 0.009(2) 0.000(2) 0.0002(19) 0.003(2)
C12 0.009(2) 0.013(2) 0.019(3) -0.003(2) 0.004(2) -0.008(2)
C13 0.0085(13) 0.0092(12) 0.0101(13) -0.0002(9) 0.0015(9) -0.0014(9)
C14 0.011(2) 0.007(2) 0.009(2) 0.0017(18) 0.004(2) 0.0001(19)
C15 0.007(2) 0.010(2) 0.009(2) -0.0017(19) 0.0040(19) 0.0003(19)
C16 0.0071(12) 0.0071(12) 0.0072(12) -0.0004(9) 0.0011(9) -0.0013(9)
C17 0.008(2) 0.011(2) 0.011(2) 0.0037(19) 0.004(2) 0.0027(19)
C18 0.009(2) 0.014(2) 0.010(2) 0.0005(19) 0.001(2) -0.004(2)
C19 0.022(3) 0.024(3) 0.018(3) -0.006(2) 0.005(2) -0.001(2)
C20 0.019(3) 0.027(3) 0.011(3) -0.002(2) 0.001(2) -0.001(2)
C21 0.016(3) 0.021(3) 0.005(2) 0.003(2) -0.001(2) 0.002(2)
C22 0.011(3) 0.017(3) 0.015(3) 0.005(2) 0.005(2) 0.002(2)
N1 0.006(2) 0.016(2) 0.009(2) 0.0002(17) 0.0000(17) -0.0015(17)
N2 0.0042(19) 0.013(2) 0.010(2) 0.0016(17) -0.0029(16) 0.0010(16)
N3 0.010(2) 0.012(2) 0.007(2) 0.0006(16) -0.0025(17) 0.0019(17)
N4 0.009(2) 0.010(2) 0.010(2) 0.0028(16) 0.0000(17) -0.0025(16)
N5 0.005(2) 0.011(2) 0.011(2) -0.0012(16) 0.0023(17) -0.0040(16)
N6 0.0048(19) 0.014(2) 0.0050(19) -0.0024(16) 0.0006(16) -0.0004(16)
N7 0.012(2) 0.010(2) 0.008(2) -0.0019(16) 0.0013(17) 0.0041(17)
N8 0.005(2) 0.014(2) 0.008(2) -0.0009(16) -0.0025(16) -0.0025(17)
N9 0.0070(11) 0.0095(11) 0.0091(11) 0.0003(9) 0.0010(9) -0.0001(9)
N10 0.010(2) 0.012(2) 0.009(2) -0.0004(16) 0.0045(17) -0.0032(17)
N11 0.011(2) 0.011(2) 0.009(2) 0.0061(16) 0.0031(17) -0.0009(17)
N12 0.009(2) 0.013(2) 0.008(2) -0.0009(16) -0.0053(17) -0.0003(17)
O1 0.0107(18) 0.0169(19) 0.0138(18) 0.0025(15) 0.0041(15) -0.0023(15)
O2 0.0086(17) 0.0136(18) 0.0119(18) 0.0010(14) 0.0028(14) -0.0043(14)
O3 0.0059(18) 0.024(2) 0.0148(19) 0.0017(15) 0.0041(15) 0.0060(15)
O4 0.0085(10) 0.0118(10) 0.0101(10) -0.0001(8) 0.0014(8) 0.0001(8)
O5 0.0061(17) 0.0209(19) 0.0061(16) 0.0006(14) -0.0001(14) -0.0002(15)
O6 0.0094(18) 0.0170(18) 0.0139(18) 0.0008(15) 0.0020(15) 0.0000(15)

loop_
_atom_type_symbol
_atom_type_description
_atom_type_scat_dispersion_real
_atom_type_scat_dispersion_imag
_atom_type_scat_source
C C 0.0033 0.0016 'International Tables Vol C Tables 4.2.6.8 and 6.1.1.4'
H H 0.0000 0.0000 'International Tables Vol C Tables 4.2.6.8 and 6.1.1.4'
N N 0.0061 0.0033 'International Tables Vol C Tables 4.2.6.8 and 6.1.1.4'
O O 0.0106 0.0060 'International Tables Vol C Tables 4.2.6.8 and 6.1.1.4'
Cd Cd -0.8075 1.2024 'International Tables Vol C Tables 4.2.6.8 and 6.1.1.4'
Cl Cl 0.1484 0.1585 'International Tables Vol C Tables 4.2.6.8 and 6.1.1.4'

loop_
_geom_angle_atom_site_label_1
_geom_angle_atom_site_label_2
_geom_angle_atom_site_label_3
_geom_angle
_geom_angle_site_symmetry_1
_geom_angle_site_symmetry_3
Cl3 Cd1 Cl1 116.22(5) . .
Cl3 Cd1 Cl2 117.80(6) . .
Cl1 Cd1 Cl2 112.16(5) . .
Cl3 Cd1 Cl4 105.65(6) . .
Cl1 Cd1 Cl4 102.29(7) . .
Cl2 Cd1 Cl4 99.61(5) . .
Cd1 Cl4 Cd1 161.52(12) . 2_657
O1 C1 N2 126.5(5) . .
O1 C1 N1 125.5(5) . .
N2 C1 N1 107.9(4) . .
N1 C2 N3 112.7(4) . .
N1 C2 C19 112.3(4) . .
N3 C2 C19 112.3(4) . .
N1 C2 C3 101.9(4) . .
N3 C2 C3 101.4(4) . .
C19 C2 C3 115.4(4) . .
N4 C3 N2 111.5(4) . .
N4 C3 C20 113.3(4) . .
N2 C3 C20 111.7(4) . .
N4 C3 C2 102.9(4) . .
N2 C3 C2 102.5(4) . .
C20 C3 C2 114.1(4) . .
O5 C4 N3 125.4(5) . .
O5 C4 N4 125.4(5) . .
N3 C4 N4 109.2(4) . .
N2 C5 N5 115.3(4) . .
N2 C5 H5A 108.4 . .
N5 C5 H5A 108.4 . .
N2 C5 H5B 108.4 . .
N5 C5 H5B 108.4 . .
H5A C5 H5B 107.5 . .
N7 C6 N4 114.0(4) . .
N7 C6 H6A 108.8 . .
N4 C6 H6A 108.8 . .
N7 C6 H6B 108.8 . .
N4 C6 H6B 108.8 . .
H6A C6 H6B 107.7 . .
O2 C7 N5 125.8(5) . .
O2 C7 N6 125.2(5) . .
N5 C7 N6 108.9(4) . .
N7 C8 N5 112.6(4) . .
N7 C8 C21 111.8(4) . .
N5 C8 C21 111.6(4) . .
N7 C8 C9 103.3(4) . .
N5 C8 C9 102.8(4) . .
C21 C8 C9 114.1(4) . .
N8 C9 N6 112.1(4) . .
N8 C9 C22 111.6(4) . .
N6 C9 C22 112.1(4) . .
N8 C9 C8 101.5(4) . .
N6 C9 C8 102.2(4) . .
C22 C9 C8 116.6(4) . .
O4 C10 N8 125.2(5) . .
O4 C10 N7 125.6(5) . .
N8 C10 N7 109.1(4) . .
N9 C11 N6 114.7(4) . .
N9 C11 H11A 108.6 . .
N6 C11 H11A 108.6 . .
N9 C11 H11B 108.6 . .
N6 C11 H11B 108.6 . .
H11A C11 H11B 107.6 . .
N10 C12 N8 114.1(4) . .
N10 C12 H12A 108.7 . .
N8 C12 H12A 108.7 . .
N10 C12 H12B 108.7 . .
N8 C12 H12B 108.7 . .
H12A C12 H12B 107.6 . .
O3 C13 N10 126.3(5) . .
O3 C13 N9 125.0(5) . 2_756
N10 C13 N9 108.7(4) . 2_756
N10 C14 N9 113.4(4) . .
N10 C14 C14 104.3(4) . 2_756
N9 C14 C14 102.8(4) . 2_756
N10 C14 H14 111.9 . .
N9 C14 H14 111.9 . .
C14 C14 H14 111.9 2_756 .
N12 C15 N11 113.8(4) . .
N12 C15 C15 104.6(4) . 2_756
N11 C15 C15 101.8(4) . 2_756
N12 C15 H15 112.0 . .
N11 C15 H15 112.0 . .
C15 C15 H15 112.0 2_756 .
O6 C16 N12 125.8(4) . .
O6 C16 N11 125.0(4) . 2_756
N12 C16 N11 109.2(4) . 2_756
N11 C17 N3 114.1(4) . .
N11 C17 H17A 108.7 . .
N3 C17 H17A 108.7 . .
N11 C17 H17B 108.7 . .
N3 C17 H17B 108.7 . .
H17A C17 H17B 107.6 . .
N1 C18 N12 113.4(4) . .
N1 C18 H18A 108.9 . .
N12 C18 H18A 108.9 . .
N1 C18 H18B 108.9 . .
N12 C18 H18B 108.9 . .
H18A C18 H18B 107.7 . .
C2 C19 H19A 109.5 . .
C2 C19 H19B 109.5 . .
H19A C19 H19B 109.5 . .
C2 C19 H19C 109.5 . .
H19A C19 H19C 109.5 . .
H19B C19 H19C 109.5 . .
C3 C20 H20A 109.5 . .
C3 C20 H20B 109.5 . .
H20A C20 H20B 109.5 . .
C3 C20 H20C 109.5 . .
H20A C20 H20C 109.5 . .
H20B C20 H20C 109.5 . .
C8 C21 H21A 109.5 . .
C8 C21 H21B 109.5 . .
H21A C21 H21B 109.5 . .
C8 C21 H21C 109.5 . .
H21A C21 H21C 109.5 . .
H21B C21 H21C 109.5 . .
C9 C22 H22A 109.5 . .
C9 C22 H22B 109.5 . .
H22A C22 H22B 109.5 . .
C9 C22 H22C 109.5 . .
H22A C22 H22C 109.5 . .
H22B C22 H22C 109.5 . .
C1 N1 C18 119.8(4) . .
C1 N1 C2 113.7(4) . .
C18 N1 C2 126.1(4) . .
C1 N2 C5 121.3(4) . .
C1 N2 C3 113.2(4) . .
C5 N2 C3 124.4(4) . .
C4 N3 C17 119.4(4) . .
C4 N3 C2 112.5(4) . .
C17 N3 C2 124.3(4) . .
C4 N4 C6 121.7(4) . .
C4 N4 C3 113.1(4) . .
C6 N4 C3 124.6(4) . .
C7 N5 C5 120.8(4) . .
C7 N5 C8 113.1(4) . .
C5 N5 C8 126.0(4) . .
C7 N6 C11 120.0(4) . .
C7 N6 C9 112.6(4) . .
C11 N6 C9 125.9(4) . .
C10 N7 C6 121.1(4) . .
C10 N7 C8 112.4(4) . .
C6 N7 C8 126.4(4) . .
C10 N8 C12 120.6(4) . .
C10 N8 C9 113.4(4) . .
C12 N8 C9 125.7(4) . .
C13 N9 C11 123.8(4) 2_756 .
C13 N9 C14 112.2(4) 2_756 .
C11 N9 C14 122.2(4) . .
C13 N10 C12 123.3(4) . .
C13 N10 C14 111.7(4) . .
C12 N10 C14 122.0(4) . .
C16 N11 C17 123.6(4) 2_756 .
C16 N11 C15 112.0(4) 2_756 .
C17 N11 C15 123.6(4) . .
C16 N12 C15 112.1(4) . .
C16 N12 C18 122.4(4) . .
C15 N12 C18 122.5(4) . .

loop_
_geom_bond_atom_site_label_1
_geom_bond_atom_site_label_2
_geom_bond_distance
_geom_bond_site_symmetry_2
Cd1 Cl3 2.4068(17) .
Cd1 Cl1 2.4185(13) .
Cd1 Cl2 2.4431(15) .
Cd1 Cl4 2.5303(6) .
Cl4 Cd1 2.5303(6) 2_657
C1 O1 1.215(6) .
C1 N2 1.361(6) .
C1 N1 1.380(7) .
C2 N1 1.448(7) .
C2 N3 1.489(6) .
C2 C19 1.527(7) .
C2 C3 1.594(7) .
C3 N4 1.456(6) .
C3 N2 1.461(6) .
C3 C20 1.527(7) .
C4 O5 1.226(6) .
C4 N3 1.360(7) .
C4 N4 1.367(6) .
C5 N2 1.438(6) .
C5 N5 1.440(6) .
C5 H5A 0.9800 .
C5 H5B 0.9800 .
C6 N7 1.445(6) .
C6 N4 1.451(6) .
C6 H6A 0.9800 .
C6 H6B 0.9800 .
C7 O2 1.221(6) .
C7 N5 1.355(6) .
C7 N6 1.377(6) .
C8 N7 1.462(6) .
C8 N5 1.466(6) .
C8 C21 1.543(7) .
C8 C9 1.583(7) .
C9 N8 1.472(6) .
C9 N6 1.472(6) .
C9 C22 1.512(7) .
C10 O4 1.222(6) .
C10 N8 1.356(6) .
C10 N7 1.365(6) .
C11 N9 1.438(6) .
C11 N6 1.454(6) .
C11 H11A 0.9800 .
C11 H11B 0.9800 .
C12 N10 1.436(7) .
C12 N8 1.449(6) .
C12 H12A 0.9800 .
C12 H12B 0.9800 .
C13 O3 1.221(6) .
C13 N10 1.366(6) .
C13 N9 1.371(6) 2_756
C14 N10 1.452(6) .
C14 N9 1.456(6) .
C14 C14 1.540(9) 2_756
C14 H14 0.9900 .
C15 N12 1.431(6) .
C15 N11 1.467(6) .
C15 C15 1.546(9) 2_756
C15 H15 0.9900 .
C16 O6 1.227(6) .
C16 N12 1.353(6) .
C16 N11 1.359(6) 2_756
C17 N11 1.449(6) .
C17 N3 1.449(6) .
C17 H17A 0.9800 .
C17 H17B 0.9800 .
C18 N1 1.442(6) .
C18 N12 1.455(6) .
C18 H18A 0.9800 .
C18 H18B 0.9800 .
C19 H19A 0.9700 .
C19 H19B 0.9700 .
C19 H19C 0.9700 .
C20 H20A 0.9700 .
C20 H20B 0.9700 .
C20 H20C 0.9700 .
C21 H21A 0.9700 .
C21 H21B 0.9700 .
C21 H21C 0.9700 .
C22 H22A 0.9700 .
C22 H22B 0.9700 .
C22 H22C 0.9700 .
N9 C13 1.371(6) 2_756
N11 C16 1.359(6) 2_756

loop_
_platon_squeeze_void_nr
_platon_squeeze_void_average_x
_platon_squeeze_void_average_y
_platon_squeeze_void_average_z
_platon_squeeze_void_volume
_platon_squeeze_void_count_electrons
_platon_squeeze_void_content
1 0.113 0.735 0.250 407 129 ' '
2 -0.117 0.265 0.750 407 131 ' '
